data_4318841
loop_
_publ_author_name
'Daniel R. Evans'
'Mingsheng Huang'
'James C. Fettinger'
'Tracie L. Williams'

_publ_contact_author_email de44@umail.umd.edu
_publ_contact_author_fax +1-301-314-9121
_publ_contact_author_name 'Prof Daniel R. Evans'
_publ_contact_author_phone +1-301-405-8436
_publ_section_title
;
 Synthesis and Characterization of Diametrically Substituted
 Tetra-O-n-butylcalix[4]arene Ligands and Their Chelated Complexes of
 Titanium, Molybdenum, and Palladium
;
_journal_name_full 'Inorganic Chemistry'
_journal_page_first 5986
_journal_page_last 6000
_journal_paper_doi 10.1021/ic020446b
_journal_volume 41
_journal_year 2002
_chemical_formula_sum 'C47.5 H43.5 Cl7 O4 P4 Pd2'
_chemical_formula_weight 1263.15
_chemical_name_common '[mu-ClPd(PPh2OH)(PPh2O)]2, 13'
_chemical_name_systematic
;
  ?
;
_space_group_IT_number 14
_symmetry_cell_setting monoclinic
_symmetry_space_group_name_Hall '-P 2yn'
_symmetry_space_group_name_H-M 'P 1 21/n 1'
_atom_sites_solution_hydrogens geom
_atom_sites_solution_primary direct
_atom_sites_solution_secondary difmap
_audit_creation_method SHELXL-97
_cell_angle_alpha 90.00
_cell_angle_beta 100.910(2)
_cell_angle_gamma 90.00
_cell_formula_units_Z 4
_cell_length_a 17.1973(19)
_cell_length_b 15.4120(17)
_cell_length_c 20.417(2)
_cell_measurement_temperature 293(2)
_cell_volume 5313.6(10)
_computing_structure_refinement 'SHELXL-97 (Sheldrick, 1997)'
_computing_structure_solution 'SHELXS-97 (Sheldrick, 1990)'
_diffrn_ambient_temperature 293(2)
_diffrn_measured_fraction_theta_full 0.998
_diffrn_measured_fraction_theta_max 0.998
_diffrn_radiation_monochromator graphite
_diffrn_radiation_source 'fine-focus sealed tube'
_diffrn_radiation_type MoK\a
_diffrn_radiation_wavelength 0.71073
_diffrn_reflns_av_R_equivalents 0.0559
_diffrn_reflns_av_sigmaI/netI 0.0441
_diffrn_reflns_limit_h_max 22
_diffrn_reflns_limit_h_min -22
_diffrn_reflns_limit_k_max 20
_diffrn_reflns_limit_k_min -20
_diffrn_reflns_limit_l_max 26
_diffrn_reflns_limit_l_min -26
_diffrn_reflns_number 60728
_diffrn_reflns_theta_full 27.50
_diffrn_reflns_theta_max 27.50
_diffrn_reflns_theta_min 1.94
_exptl_absorpt_coefficient_mu 1.190
_exptl_crystal_density_diffrn 1.579
_exptl_crystal_density_method 'not measured'
_exptl_crystal_F_000 2526
_refine_diff_density_max 1.105
_refine_diff_density_min -0.730
_refine_diff_density_rms 0.129
_refine_ls_extinction_method none
_refine_ls_goodness_of_fit_ref 1.124
_refine_ls_hydrogen_treatment mixed
_refine_ls_matrix_type full
_refine_ls_number_parameters 658
_refine_ls_number_reflns 12158
_refine_ls_number_restraints 0
_refine_ls_restrained_S_all 1.124
_refine_ls_R_factor_all 0.0886
_refine_ls_R_factor_gt 0.0477
_refine_ls_shift/su_max 0.629
_refine_ls_shift/su_mean 0.023
_refine_ls_structure_factor_coef Fsqd
_refine_ls_weighting_details 'calc w=1/[\s^2^(Fo^2^)+(0.0632P)^2^+8.8917P] where P=(Fo^2^+2Fc^2^)/3'
_refine_ls_weighting_scheme calc
_refine_ls_wR_factor_gt 0.1257
_refine_ls_wR_factor_ref 0.1422
_reflns_number_gt 8345
_reflns_number_total 12158
_reflns_threshold_expression >2sigma(I)
_cod_data_source_file ic020446b_06.cif
_cod_data_source_block 13
_cod_original_cell_volume 5313.7(10)
_cod_original_formula_sum 'C47.50 H43.50 Cl7 O4 P4 Pd2'
_cod_database_code 4318841

loop_
_symmetry_equiv_pos_as_xyz
'x, y, z'
'-x+1/2, y+1/2, -z+1/2'
'-x, -y, -z'
'x-1/2, -y-1/2, z-1/2'

loop_
_atom_site_label
_atom_site_type_symbol
_atom_site_fract_x
_atom_site_fract_y
_atom_site_fract_z
_atom_site_U_iso_or_equiv
_atom_site_adp_type
_atom_site_occupancy
_atom_site_symmetry_multiplicity
_atom_site_calc_flag
_atom_site_refinement_flags
_atom_site_disorder_assembly
_atom_site_disorder_group
Pd1 Pd 0.724068(19) 0.08124(2) 0.045036(16) 0.02367(10) Uani 1 1 d . . .
Pd2 Pd 0.788778(18) -0.09450(2) -0.046561(16) 0.02225(10) Uani 1 1 d . . .
Cl1 Cl 0.81368(7) -0.04175(8) 0.06703(5) 0.0336(3) Uani 1 1 d . . .
Cl2 Cl 0.71144(7) 0.03719(7) -0.07002(5) 0.0326(3) Uani 1 1 d . . .
P1 P 0.75001(7) 0.11848(7) 0.15366(5) 0.0240(2) Uani 1 1 d . . .
P2 P 0.64171(7) 0.19509(7) 0.01933(6) 0.0245(2) Uani 1 1 d . . .
P3 P 0.76041(7) -0.13039(7) -0.15499(5) 0.0227(2) Uani 1 1 d . . .
P4 P 0.85832(6) -0.21742(7) -0.02070(5) 0.0230(2) Uani 1 1 d . . .
O1 O 0.69199(18) 0.1815(2) 0.17798(15) 0.0289(7) Uani 1 1 d . . .
O2 O 0.62788(19) 0.2538(2) 0.07777(16) 0.0314(7) Uani 1 1 d . . .
O3 O 0.80473(18) -0.2080(2) -0.17885(15) 0.0269(7) Uani 1 1 d . . .
O4 O 0.86641(18) -0.28007(19) -0.07855(15) 0.0274(7) Uani 1 1 d . . .
HB1 H 0.661(3) 0.225(3) 0.134(2) 0.029(13) Uiso 1 1 d . . .
HB2 H 0.835(3) -0.256(3) -0.133(3) 0.038(14) Uiso 1 1 d . . .
C1 C 0.7532(3) 0.0253(3) 0.2071(2) 0.0338(11) Uani 1 1 d . . .
C2 C 0.6847(3) 0.0015(3) 0.2297(3) 0.0438(13) Uani 1 1 d . . .
H2 H 0.6383 0.0334 0.2173 0.053 Uiso 1 1 calc R . .
C3 C 0.6864(5) -0.0716(4) 0.2717(4) 0.0640(19) Uani 1 1 d . . .
H3 H 0.6408 -0.0886 0.2865 0.077 Uiso 1 1 calc R . .
C4 C 0.7544(5) -0.1169(4) 0.2906(4) 0.067(2) Uani 1 1 d . . .
H4 H 0.7547 -0.1651 0.3180 0.081 Uiso 1 1 calc R . .
C5 C 0.8235(5) -0.0931(4) 0.2698(3) 0.0635(18) Uani 1 1 d . . .
H5 H 0.8700 -0.1242 0.2841 0.076 Uiso 1 1 calc R . .
C6 C 0.8229(4) -0.0226(4) 0.2278(3) 0.0451(13) Uani 1 1 d . . .
H6 H 0.8690 -0.0068 0.2132 0.054 Uiso 1 1 calc R . .
C7 C 0.8491(3) 0.1638(3) 0.1733(2) 0.0298(10) Uani 1 1 d . . .
C8 C 0.8760(3) 0.1958(4) 0.2376(3) 0.0425(13) Uani 1 1 d . . .
H8 H 0.8428 0.1946 0.2687 0.051 Uiso 1 1 calc R . .
C9 C 0.9519(3) 0.2295(4) 0.2553(3) 0.0498(15) Uani 1 1 d . . .
H9 H 0.9695 0.2509 0.2982 0.060 Uiso 1 1 calc R . .
C10 C 1.0005(3) 0.2312(4) 0.2099(3) 0.0483(14) Uani 1 1 d . . .
H10 H 1.0517 0.2528 0.2220 0.058 Uiso 1 1 calc R . .
C11 C 0.9742(3) 0.2011(4) 0.1463(3) 0.0534(16) Uani 1 1 d . . .
H11 H 1.0077 0.2023 0.1155 0.064 Uiso 1 1 calc R . .
C12 C 0.8981(3) 0.1689(4) 0.1277(3) 0.0422(13) Uani 1 1 d . . .
H12 H 0.8802 0.1506 0.0840 0.051 Uiso 1 1 calc R . .
C13 C 0.5435(3) 0.1641(3) -0.0238(2) 0.0297(10) Uani 1 1 d . . .
C14 C 0.4848(3) 0.2263(4) -0.0292(3) 0.0503(15) Uani 1 1 d . . .
H14 H 0.4968 0.2813 -0.0114 0.060 Uiso 1 1 calc R . .
C15 C 0.4082(3) 0.2074(4) -0.0610(3) 0.0553(16) Uani 1 1 d . . .
H15 H 0.3695 0.2501 -0.0642 0.066 Uiso 1 1 calc R . .
C16 C 0.3885(3) 0.1286(4) -0.0876(3) 0.0504(15) Uani 1 1 d . . .
H16 H 0.3369 0.1166 -0.1090 0.060 Uiso 1 1 calc R . .
C17 C 0.4462(4) 0.0668(5) -0.0821(5) 0.082(3) Uani 1 1 d . . .
H17 H 0.4335 0.0121 -0.1001 0.098 Uiso 1 1 calc R . .
C18 C 0.5227(3) 0.0836(4) -0.0506(4) 0.070(2) Uani 1 1 d . . .
H18 H 0.5607 0.0401 -0.0473 0.084 Uiso 1 1 calc R . .
C19 C 0.6783(2) 0.2678(3) -0.0378(2) 0.0260(9) Uani 1 1 d . . .
C20 C 0.6647(3) 0.2531(3) -0.1061(2) 0.0331(10) Uani 1 1 d . . .
H20 H 0.6376 0.2036 -0.1236 0.040 Uiso 1 1 calc R . .
C21 C 0.6915(3) 0.3120(3) -0.1485(2) 0.0379(12) Uani 1 1 d . . .
H21 H 0.6840 0.3007 -0.1940 0.045 Uiso 1 1 calc R . .
C22 C 0.7293(3) 0.3874(3) -0.1228(3) 0.0392(12) Uani 1 1 d . . .
H22 H 0.7453 0.4279 -0.1513 0.047 Uiso 1 1 calc R . .
C23 C 0.7433(3) 0.4025(3) -0.0547(3) 0.0390(12) Uani 1 1 d . . .
H23 H 0.7697 0.4526 -0.0375 0.047 Uiso 1 1 calc R . .
C24 C 0.7179(3) 0.3430(3) -0.0117(2) 0.0337(10) Uani 1 1 d . . .
H24 H 0.7272 0.3532 0.0340 0.040 Uiso 1 1 calc R . .
C25 C 0.6555(3) -0.1505(3) -0.1795(2) 0.0288(10) Uani 1 1 d . . .
C26 C 0.6240(3) -0.1694(4) -0.2454(3) 0.0426(13) Uani 1 1 d . . .
H26 H 0.6563 -0.1687 -0.2771 0.051 Uiso 1 1 calc R . .
C27 C 0.5448(3) -0.1894(4) -0.2642(3) 0.0524(15) Uani 1 1 d . . .
H27 H 0.5241 -0.2018 -0.3086 0.063 Uiso 1 1 calc R . .
C28 C 0.4961(3) -0.1910(4) -0.2179(3) 0.0541(16) Uani 1 1 d . . .
H28 H 0.4428 -0.2047 -0.2311 0.065 Uiso 1 1 calc R . .
C29 C 0.5262(3) -0.1727(5) -0.1532(3) 0.0609(18) Uani 1 1 d . . .
H29 H 0.4929 -0.1730 -0.1222 0.073 Uiso 1 1 calc R . .
C30 C 0.6061(3) -0.1534(4) -0.1325(3) 0.0474(14) Uani 1 1 d . . .
H30 H 0.6264 -0.1426 -0.0878 0.057 Uiso 1 1 calc R . .
C31 C 0.7841(3) -0.0382(3) -0.2025(2) 0.0334(11) Uani 1 1 d . . .
C32 C 0.8608(4) -0.0292(4) -0.2120(3) 0.0486(14) Uani 1 1 d . . .
H32 H 0.8988 -0.0704 -0.1951 0.058 Uiso 1 1 calc R . .
C33 C 0.8810(5) 0.0425(5) -0.2475(4) 0.079(2) Uani 1 1 d . . .
H33 H 0.9326 0.0486 -0.2547 0.094 Uiso 1 1 calc R . .
C34 C 0.8256(7) 0.1028(5) -0.2715(4) 0.085(3) Uani 1 1 d . . .
H34 H 0.8396 0.1506 -0.2945 0.102 Uiso 1 1 calc R . .
C35 C 0.7505(6) 0.0941(4) -0.2622(3) 0.070(2) Uani 1 1 d . . .
H35 H 0.7129 0.1357 -0.2793 0.084 Uiso 1 1 calc R . .
C36 C 0.7287(4) 0.0243(3) -0.2277(3) 0.0475(14) Uani 1 1 d . . .
H36 H 0.6768 0.0192 -0.2213 0.057 Uiso 1 1 calc R . .
C37 C 0.8136(3) -0.2820(3) 0.0365(2) 0.0266(9) Uani 1 1 d . . .
C38 C 0.7663(3) -0.3519(3) 0.0111(3) 0.0378(11) Uani 1 1 d . . .
H38 H 0.7588 -0.3650 -0.0341 0.045 Uiso 1 1 calc R . .
C39 C 0.7302(3) -0.4025(3) 0.0536(3) 0.0438(13) Uani 1 1 d . . .
H39 H 0.6974 -0.4485 0.0366 0.053 Uiso 1 1 calc R . .
C40 C 0.7434(3) -0.3839(3) 0.1207(3) 0.0407(12) Uani 1 1 d . . .
H40 H 0.7203 -0.4185 0.1491 0.049 Uiso 1 1 calc R . .
C41 C 0.7900(3) -0.3152(4) 0.1466(3) 0.0402(12) Uani 1 1 d . . .
H41 H 0.7980 -0.3032 0.1920 0.048 Uiso 1 1 calc R . .
C42 C 0.8251(3) -0.2639(3) 0.1046(2) 0.0332(11) Uani 1 1 d . . .
H42 H 0.8565 -0.2171 0.1219 0.040 Uiso 1 1 calc R . .
C43 C 0.9582(3) -0.1966(3) 0.0226(2) 0.0286(10) Uani 1 1 d . . .
C44 C 1.0062(3) -0.2677(4) 0.0413(3) 0.0412(12) Uani 1 1 d . . .
H44 H 0.9850 -0.3232 0.0346 0.049 Uiso 1 1 calc R . .
C45 C 1.0851(3) -0.2575(4) 0.0699(3) 0.0490(14) Uani 1 1 d . . .
H45 H 1.1167 -0.3060 0.0819 0.059 Uiso 1 1 calc R . .
C46 C 1.1169(3) -0.1757(4) 0.0806(3) 0.0477(14) Uani 1 1 d . . .
H46 H 1.1699 -0.1687 0.1005 0.057 Uiso 1 1 calc R . .
C47 C 1.0700(3) -0.1043(4) 0.0618(3) 0.0509(15) Uani 1 1 d . . .
H47 H 1.0914 -0.0489 0.0689 0.061 Uiso 1 1 calc R . .
C48 C 0.9910(3) -0.1142(4) 0.0321(3) 0.0418(12) Uani 1 1 d . . .
H48 H 0.9600 -0.0657 0.0186 0.050 Uiso 1 1 calc R . .
C50 C 0.010(3) 0.435(3) 0.1028(18) 0.075(12) Uiso 0.29 1 d P A 1
H50 H 0.0106 0.3764 0.0839 0.090 Uiso 0.29 1 calc PR A 1
Cl51 Cl -0.0804(5) 0.4912(8) 0.0929(7) 0.130(5) Uani 0.29 1 d P A 1
Cl52 Cl 0.0220(5) 0.4510(4) 0.2135(5) 0.0472(16) Uani 0.29 1 d P A 1
Cl53 Cl 0.0847(14) 0.5021(13) 0.1013(10) 0.091(5) Uani 0.29 1 d P A 1
C50B C 0.0169(9) 0.4314(11) 0.1267(8) 0.068(4) Uani 0.71 1 d P B 2
H50B H 0.0391 0.3728 0.1278 0.081 Uiso 0.71 1 calc PR B 2
Cl1B Cl -0.0840(2) 0.4256(4) 0.0787(2) 0.1025(12) Uani 0.71 1 d P B 2
Cl2B Cl 0.0190(5) 0.4603(6) 0.2041(5) 0.203(4) Uani 0.71 1 d P B 2
Cl3B Cl 0.0730(6) 0.4976(5) 0.0818(6) 0.158(4) Uani 0.71 1 d P B 2
C61 C 0.4801(17) 0.464(3) 0.0898(15) 0.25(3) Uani 0.50 1 d P . .
H61 H 0.4494 0.4903 0.0492 0.295 Uiso 0.50 1 calc PR C 1
Cl61 Cl 0.4371(4) 0.3980(3) 0.0946(3) 0.1054(18) Uani 0.50 1 d P D .
Cl62 Cl 0.5118(4) 0.5622(3) 0.1365(3) 0.136(2) Uani 0.50 1 d P D .
Cl63 Cl 0.5667(4) 0.4504(6) 0.0652(5) 0.125(3) Uani 0.37 1 d P D 1
Cl64 Cl 0.5000 0.5000 0.0000 0.103(5) Uani 0.27 2 d SP . 2

loop_
_atom_site_aniso_label
_atom_site_aniso_U_11
_atom_site_aniso_U_22
_atom_site_aniso_U_33
_atom_site_aniso_U_23
_atom_site_aniso_U_13
_atom_site_aniso_U_12
Pd1 0.02410(17) 0.02600(18) 0.02065(18) -0.00394(13) 0.00359(13) 0.00201(13)
Pd2 0.02344(17) 0.02385(17) 0.01889(17) -0.00277(13) 0.00261(12) 0.00208(12)
Cl1 0.0387(6) 0.0366(6) 0.0223(5) -0.0068(5) -0.0021(4) 0.0125(5)
Cl2 0.0401(6) 0.0325(6) 0.0220(5) -0.0056(4) -0.0021(4) 0.0127(5)
P1 0.0275(6) 0.0253(6) 0.0196(5) -0.0024(4) 0.0051(4) 0.0015(4)
P2 0.0251(5) 0.0275(6) 0.0213(6) -0.0018(4) 0.0055(4) 0.0030(4)
P3 0.0268(5) 0.0224(5) 0.0185(5) -0.0017(4) 0.0030(4) 0.0002(4)
P4 0.0250(5) 0.0241(5) 0.0200(5) 0.0006(4) 0.0046(4) 0.0014(4)
O1 0.0291(16) 0.0352(18) 0.0232(16) -0.0016(13) 0.0073(13) 0.0050(13)
O2 0.0332(17) 0.0346(18) 0.0273(17) -0.0023(14) 0.0076(14) 0.0076(14)
O3 0.0338(17) 0.0271(16) 0.0200(16) -0.0043(12) 0.0061(13) 0.0017(13)
O4 0.0322(16) 0.0261(16) 0.0245(16) -0.0017(13) 0.0067(13) 0.0058(13)
C1 0.050(3) 0.027(2) 0.024(2) -0.0048(19) 0.008(2) -0.001(2)
C2 0.052(3) 0.037(3) 0.045(3) -0.003(2) 0.015(3) -0.009(2)
C3 0.090(5) 0.042(3) 0.068(5) 0.001(3) 0.034(4) -0.018(3)
C4 0.107(6) 0.037(3) 0.059(4) 0.011(3) 0.020(4) 0.007(4)
C5 0.086(5) 0.050(4) 0.053(4) 0.009(3) 0.010(4) 0.020(3)
C6 0.056(3) 0.044(3) 0.035(3) 0.002(2) 0.007(2) 0.010(3)
C7 0.026(2) 0.035(3) 0.027(2) -0.0019(19) 0.0011(18) 0.0016(19)
C8 0.033(3) 0.068(4) 0.028(3) -0.008(2) 0.009(2) -0.007(2)
C9 0.037(3) 0.077(4) 0.033(3) -0.014(3) -0.002(2) -0.009(3)
C10 0.027(3) 0.071(4) 0.045(3) -0.007(3) 0.004(2) -0.007(3)
C11 0.037(3) 0.086(5) 0.041(3) -0.012(3) 0.019(2) -0.017(3)
C12 0.038(3) 0.062(4) 0.027(3) -0.008(2) 0.008(2) -0.010(3)
C13 0.025(2) 0.035(3) 0.030(2) 0.004(2) 0.0081(18) 0.0038(19)
C14 0.034(3) 0.054(4) 0.057(4) -0.016(3) -0.007(2) 0.015(2)
C15 0.033(3) 0.071(4) 0.057(4) -0.005(3) -0.005(3) 0.015(3)
C16 0.022(2) 0.066(4) 0.061(4) 0.003(3) 0.002(2) -0.004(2)
C17 0.033(3) 0.056(4) 0.145(8) -0.025(5) -0.014(4) -0.010(3)
C18 0.028(3) 0.044(4) 0.129(7) -0.017(4) -0.008(4) 0.004(2)
C19 0.024(2) 0.027(2) 0.028(2) 0.0015(18) 0.0076(17) 0.0021(17)
C20 0.034(2) 0.032(3) 0.034(3) -0.003(2) 0.008(2) -0.001(2)
C21 0.043(3) 0.046(3) 0.025(3) 0.004(2) 0.006(2) 0.006(2)
C22 0.040(3) 0.040(3) 0.038(3) 0.006(2) 0.010(2) 0.003(2)
C23 0.042(3) 0.036(3) 0.040(3) -0.003(2) 0.009(2) -0.007(2)
C24 0.037(3) 0.038(3) 0.027(3) -0.002(2) 0.008(2) -0.004(2)
C25 0.028(2) 0.031(2) 0.026(2) -0.0046(19) 0.0029(18) 0.0017(19)
C26 0.035(3) 0.064(4) 0.027(3) -0.007(2) 0.002(2) -0.002(2)
C27 0.038(3) 0.078(4) 0.036(3) -0.011(3) -0.007(2) -0.003(3)
C28 0.032(3) 0.079(4) 0.049(4) -0.011(3) 0.001(3) -0.011(3)
C29 0.034(3) 0.102(6) 0.050(4) -0.016(4) 0.017(3) -0.019(3)
C30 0.035(3) 0.079(4) 0.029(3) -0.012(3) 0.006(2) -0.011(3)
C31 0.049(3) 0.027(2) 0.025(2) -0.0021(19) 0.009(2) -0.006(2)
C32 0.055(3) 0.050(3) 0.040(3) 0.006(3) 0.010(3) -0.018(3)
C33 0.100(6) 0.082(5) 0.061(5) 0.005(4) 0.033(4) -0.050(5)
C34 0.155(9) 0.041(4) 0.060(5) 0.017(3) 0.022(5) -0.032(5)
C35 0.130(7) 0.032(3) 0.050(4) 0.011(3) 0.020(4) 0.009(4)
C36 0.078(4) 0.034(3) 0.031(3) 0.006(2) 0.011(3) 0.015(3)
C37 0.029(2) 0.025(2) 0.026(2) 0.0037(18) 0.0055(18) 0.0057(18)
C38 0.047(3) 0.032(3) 0.037(3) -0.003(2) 0.017(2) -0.004(2)
C39 0.051(3) 0.034(3) 0.050(3) -0.003(2) 0.020(3) -0.011(2)
C40 0.042(3) 0.039(3) 0.046(3) 0.013(2) 0.021(2) 0.002(2)
C41 0.040(3) 0.049(3) 0.032(3) 0.008(2) 0.008(2) 0.003(2)
C42 0.030(2) 0.046(3) 0.025(2) 0.001(2) 0.0065(19) -0.003(2)
C43 0.025(2) 0.038(3) 0.023(2) 0.0005(19) 0.0058(17) 0.0022(19)
C44 0.035(3) 0.039(3) 0.047(3) 0.002(2) 0.002(2) 0.002(2)
C45 0.033(3) 0.062(4) 0.051(4) 0.010(3) 0.004(2) 0.011(3)
C46 0.025(2) 0.077(4) 0.040(3) 0.006(3) 0.002(2) 0.000(3)
C47 0.034(3) 0.054(4) 0.061(4) -0.002(3) 0.001(3) -0.005(3)
C48 0.027(2) 0.044(3) 0.053(3) 0.001(3) 0.002(2) 0.000(2)
Cl51 0.055(4) 0.135(9) 0.189(12) 0.086(9) -0.006(6) 0.003(6)
Cl52 0.040(3) 0.035(3) 0.066(4) 0.005(3) 0.010(3) -0.018(2)
Cl53 0.103(10) 0.067(8) 0.110(7) -0.033(6) 0.043(6) -0.021(7)
C50B 0.070(8) 0.067(8) 0.063(10) 0.007(8) 0.007(7) -0.013(6)
Cl1B 0.0573(18) 0.157(4) 0.092(2) 0.007(3) 0.0116(16) 0.000(2)
Cl2B 0.128(6) 0.239(9) 0.234(9) -0.119(7) 0.010(5) -0.073(6)
Cl3B 0.096(4) 0.075(4) 0.325(12) 0.072(5) 0.097(6) 0.014(3)
C61 0.14(2) 0.47(7) 0.13(2) -0.19(4) 0.035(19) -0.06(3)
Cl61 0.156(5) 0.088(3) 0.080(3) -0.029(2) 0.043(3) -0.057(3)
Cl62 0.147(5) 0.077(3) 0.149(5) -0.007(3) -0.060(4) -0.024(3)
Cl63 0.078(4) 0.131(6) 0.172(8) -0.012(6) 0.036(5) 0.001(4)
Cl64 0.114(9) 0.142(11) 0.049(5) 0.020(6) 0.006(6) -0.083(8)

loop_
_atom_type_symbol
_atom_type_description
_atom_type_scat_dispersion_real
_atom_type_scat_dispersion_imag
_atom_type_scat_source
C C 0.0033 0.0016 'International Tables Vol C Tables 4.2.6.8 and 6.1.1.4'
H H 0.0000 0.0000 'International Tables Vol C Tables 4.2.6.8 and 6.1.1.4'
O O 0.0106 0.0060 'International Tables Vol C Tables 4.2.6.8 and 6.1.1.4'
P P 0.1023 0.0942 'International Tables Vol C Tables 4.2.6.8 and 6.1.1.4'
Cl Cl 0.1484 0.1585 'International Tables Vol C Tables 4.2.6.8 and 6.1.1.4'
Pd Pd -0.9988 1.0072 'International Tables Vol C Tables 4.2.6.8 and 6.1.1.4'

loop_
_geom_angle_atom_site_label_1
_geom_angle_atom_site_label_2
_geom_angle_atom_site_label_3
_geom_angle
_geom_angle_site_symmetry_1
_geom_angle_site_symmetry_3
_geom_angle_publ_flag
P1 Pd1 P2 91.69(4) . . ?
P1 Pd1 Cl2 173.71(4) . . ?
P2 Pd1 Cl2 93.18(4) . . ?
P1 Pd1 Cl1 90.93(4) . . ?
P2 Pd1 Cl1 177.16(4) . . ?
Cl2 Pd1 Cl1 84.12(4) . . ?
P3 Pd2 P4 91.76(4) . . ?
P3 Pd2 Cl1 174.26(4) . . ?
P4 Pd2 Cl1 93.91(4) . . ?
P3 Pd2 Cl2 90.15(4) . . ?
P4 Pd2 Cl2 177.48(4) . . ?
Cl1 Pd2 Cl2 84.20(4) . . ?
Pd2 Cl1 Pd1 95.39(4) . . ?
Pd1 Cl2 Pd2 95.63(4) . . ?
O1 P1 C1 104.8(2) . . ?
O1 P1 C7 108.9(2) . . ?
C1 P1 C7 104.7(2) . . ?
O1 P1 Pd1 117.28(13) . . ?
C1 P1 Pd1 111.79(16) . . ?
C7 P1 Pd1 108.58(16) . . ?
O2 P2 C13 105.2(2) . . ?
O2 P2 C19 104.9(2) . . ?
C13 P2 C19 104.7(2) . . ?
O2 P2 Pd1 117.13(13) . . ?
C13 P2 Pd1 113.24(16) . . ?
C19 P2 Pd1 110.56(14) . . ?
O3 P3 C25 107.87(19) . . ?
O3 P3 C31 105.3(2) . . ?
C25 P3 C31 107.5(2) . . ?
O3 P3 Pd2 118.26(13) . . ?
C25 P3 Pd2 109.54(15) . . ?
C31 P3 Pd2 107.81(16) . . ?
O4 P4 C43 105.59(19) . . ?
O4 P4 C37 104.97(19) . . ?
C43 P4 C37 105.2(2) . . ?
O4 P4 Pd2 117.75(13) . . ?
C43 P4 Pd2 112.32(16) . . ?
C37 P4 Pd2 110.03(14) . . ?
P1 O1 HB1 110(2) . . ?
P2 O2 HB1 113(2) . . ?
P3 O3 HB2 113(2) . . ?
P4 O4 HB2 115(2) . . ?
C2 C1 C6 119.4(5) . . ?
C2 C1 P1 118.7(4) . . ?
C6 C1 P1 121.9(4) . . ?
C1 C2 C3 119.3(6) . . ?
C1 C2 H2 120.4 . . ?
C3 C2 H2 120.4 . . ?
C4 C3 C2 120.1(6) . . ?
C4 C3 H3 119.9 . . ?
C2 C3 H3 119.9 . . ?
C3 C4 C5 121.4(6) . . ?
C3 C4 H4 119.3 . . ?
C5 C4 H4 119.3 . . ?
C4 C5 C6 119.5(6) . . ?
C4 C5 H5 120.3 . . ?
C6 C5 H5 120.3 . . ?
C5 C6 C1 120.3(6) . . ?
C5 C6 H6 119.8 . . ?
C1 C6 H6 119.8 . . ?
C12 C7 C8 118.8(4) . . ?
C12 C7 P1 122.9(4) . . ?
C8 C7 P1 118.3(4) . . ?
C9 C8 C7 120.3(5) . . ?
C9 C8 H8 119.8 . . ?
C7 C8 H8 119.8 . . ?
C10 C9 C8 119.9(5) . . ?
C10 C9 H9 120.1 . . ?
C8 C9 H9 120.1 . . ?
C9 C10 C11 120.2(5) . . ?
C9 C10 H10 119.9 . . ?
C11 C10 H10 119.9 . . ?
C10 C11 C12 120.5(5) . . ?
C10 C11 H11 119.8 . . ?
C12 C11 H11 119.8 . . ?
C7 C12 C11 120.3(5) . . ?
C7 C12 H12 119.9 . . ?
C11 C12 H12 119.9 . . ?
C18 C13 C14 117.5(5) . . ?
C18 C13 P2 125.3(4) . . ?
C14 C13 P2 117.1(4) . . ?
C13 C14 C15 120.5(6) . . ?
C13 C14 H14 119.7 . . ?
C15 C14 H14 119.7 . . ?
C16 C15 C14 121.5(6) . . ?
C16 C15 H15 119.2 . . ?
C14 C15 H15 119.2 . . ?
C15 C16 C17 118.1(5) . . ?
C15 C16 H16 120.9 . . ?
C17 C16 H16 120.9 . . ?
C16 C17 C18 121.6(6) . . ?
C16 C17 H17 119.2 . . ?
C18 C17 H17 119.2 . . ?
C13 C18 C17 120.6(6) . . ?
C13 C18 H18 119.7 . . ?
C17 C18 H18 119.7 . . ?
C20 C19 C24 119.8(4) . . ?
C20 C19 P2 122.1(3) . . ?
C24 C19 P2 118.0(3) . . ?
C21 C20 C19 120.3(5) . . ?
C21 C20 H20 119.8 . . ?
C19 C20 H20 119.8 . . ?
C22 C21 C20 119.9(5) . . ?
C22 C21 H21 120.1 . . ?
C20 C21 H21 120.1 . . ?
C23 C22 C21 120.1(5) . . ?
C23 C22 H22 119.9 . . ?
C21 C22 H22 119.9 . . ?
C22 C23 C24 120.4(5) . . ?
C22 C23 H23 119.8 . . ?
C24 C23 H23 119.8 . . ?
C23 C24 C19 119.4(4) . . ?
C23 C24 H24 120.3 . . ?
C19 C24 H24 120.3 . . ?
C26 C25 C30 118.9(4) . . ?
C26 C25 P3 119.5(4) . . ?
C30 C25 P3 121.4(4) . . ?
C27 C26 C25 120.2(5) . . ?
C27 C26 H26 119.9 . . ?
C25 C26 H26 119.9 . . ?
C26 C27 C28 120.7(5) . . ?
C26 C27 H27 119.6 . . ?
C28 C27 H27 119.6 . . ?
C29 C28 C27 119.8(5) . . ?
C29 C28 H28 120.1 . . ?
C27 C28 H28 120.1 . . ?
C28 C29 C30 120.8(5) . . ?
C28 C29 H29 119.6 . . ?
C30 C29 H29 119.6 . . ?
C29 C30 C25 119.5(5) . . ?
C29 C30 H30 120.2 . . ?
C25 C30 H30 120.2 . . ?
C32 C31 C36 119.2(5) . . ?
C32 C31 P3 118.3(4) . . ?
C36 C31 P3 122.4(4) . . ?
C31 C32 C33 119.4(7) . . ?
C31 C32 H32 120.3 . . ?
C33 C32 H32 120.3 . . ?
C34 C33 C32 120.1(7) . . ?
C34 C33 H33 120.0 . . ?
C32 C33 H33 120.0 . . ?
C33 C34 C35 120.6(6) . . ?
C33 C34 H34 119.7 . . ?
C35 C34 H34 119.7 . . ?
C34 C35 C36 120.7(7) . . ?
C34 C35 H35 119.6 . . ?
C36 C35 H35 119.6 . . ?
C35 C36 C31 120.0(7) . . ?
C35 C36 H36 120.0 . . ?
C31 C36 H36 120.0 . . ?
C38 C37 C42 119.3(4) . . ?
C38 C37 P4 118.4(4) . . ?
C42 C37 P4 122.3(4) . . ?
C37 C38 C39 119.9(5) . . ?
C37 C38 H38 120.0 . . ?
C39 C38 H38 120.0 . . ?
C40 C39 C38 119.5(5) . . ?
C40 C39 H39 120.2 . . ?
C38 C39 H39 120.2 . . ?
C41 C40 C39 121.3(5) . . ?
C41 C40 H40 119.4 . . ?
C39 C40 H40 119.4 . . ?
C40 C41 C42 119.5(5) . . ?
C40 C41 H41 120.2 . . ?
C42 C41 H41 120.2 . . ?
C41 C42 C37 120.4(5) . . ?
C41 C42 H42 119.8 . . ?
C37 C42 H42 119.8 . . ?
C44 C43 C48 118.8(4) . . ?
C44 C43 P4 117.2(4) . . ?
C48 C43 P4 123.7(4) . . ?
C45 C44 C43 120.9(5) . . ?
C45 C44 H44 119.5 . . ?
C43 C44 H44 119.5 . . ?
C46 C45 C44 120.1(5) . . ?
C46 C45 H45 120.0 . . ?
C44 C45 H45 120.0 . . ?
C45 C46 C47 119.6(5) . . ?
C45 C46 H46 120.2 . . ?
C47 C46 H46 120.2 . . ?
C46 C47 C48 120.5(6) . . ?
C46 C47 H47 119.7 . . ?
C48 C47 H47 119.7 . . ?
C47 C48 C43 120.1(5) . . ?
C47 C48 H48 120.0 . . ?
C43 C48 H48 120.0 . . ?
Cl53 C50 Cl51 111(3) . . ?
Cl53 C50 Cl52 91.3(19) . . ?
Cl51 C50 Cl52 88.6(19) . . ?
Cl53 C50 H50 119.5 . . ?
Cl51 C50 H50 119.6 . . ?
Cl52 C50 H50 119.4 . . ?
Cl2B C50B Cl3B 115.4(10) . . ?
Cl2B C50B Cl1B 112.2(10) . . ?
Cl3B C50B Cl1B 107.7(9) . . ?
Cl2B C50B H50B 107.0 . . ?
Cl3B C50B H50B 107.1 . . ?
Cl1B C50B H50B 107.1 . . ?
Cl61 C61 Cl63 119(3) . . ?
Cl61 C61 Cl62 138.3(19) . . ?
Cl63 C61 Cl62 93.9(16) . . ?
Cl61 C61 Cl64 119.5(14) . . ?
Cl63 C61 Cl64 56.3(10) . . ?
Cl62 C61 Cl64 100(2) . . ?
Cl61 C61 H61 99.6 . . ?
Cl63 C61 H61 99.5 . . ?
Cl62 C61 H61 99.5 . . ?
Cl64 C61 H61 43.3 . . ?
C61 Cl64 C61 180(3) 3_665 . ?

loop_
_geom_bond_atom_site_label_1
_geom_bond_atom_site_label_2
_geom_bond_distance
_geom_bond_site_symmetry_2
_geom_bond_publ_flag
Pd1 P1 2.2523(12) . ?
Pd1 P2 2.2537(12) . ?
Pd1 Cl2 2.4153(12) . ?
Pd1 Cl1 2.4306(12) . ?
Pd2 P3 2.2442(11) . ?
Pd2 P4 2.2492(12) . ?
Pd2 Cl1 2.4181(11) . ?
Pd2 Cl2 2.4242(11) . ?
P1 O1 1.541(3) . ?
P1 C1 1.798(5) . ?
P1 C7 1.816(5) . ?
P2 O2 1.551(3) . ?
P2 C13 1.814(5) . ?
P2 C19 1.815(4) . ?
P3 O3 1.546(3) . ?
P3 C25 1.806(5) . ?
P3 C31 1.810(5) . ?
P4 O4 1.552(3) . ?
P4 C43 1.805(5) . ?
P4 C37 1.813(5) . ?
O1 HB1 1.16(5) . ?
O2 HB1 1.27(5) . ?
O3 HB2 1.23(5) . ?
O4 HB2 1.20(5) . ?
C1 C2 1.393(7) . ?
C1 C6 1.403(7) . ?
C2 C3 1.413(8) . ?
C2 H2 0.9300 . ?
C3 C4 1.354(10) . ?
C3 H3 0.9300 . ?
C4 C5 1.385(10) . ?
C4 H4 0.9300 . ?
C5 C6 1.384(8) . ?
C5 H5 0.9300 . ?
C6 H6 0.9300 . ?
C7 C12 1.372(7) . ?
C7 C8 1.396(7) . ?
C8 C9 1.388(7) . ?
C8 H8 0.9300 . ?
C9 C10 1.362(8) . ?
C9 H9 0.9300 . ?
C10 C11 1.373(8) . ?
C10 H10 0.9300 . ?
C11 C12 1.383(7) . ?
C11 H11 0.9300 . ?
C12 H12 0.9300 . ?
C13 C18 1.376(8) . ?
C13 C14 1.381(7) . ?
C14 C15 1.385(8) . ?
C14 H14 0.9300 . ?
C15 C16 1.347(9) . ?
C15 H15 0.9300 . ?
C16 C17 1.364(9) . ?
C16 H16 0.9300 . ?
C17 C18 1.375(8) . ?
C17 H17 0.9300 . ?
C18 H18 0.9300 . ?
C19 C20 1.387(6) . ?
C19 C24 1.397(6) . ?
C20 C21 1.391(7) . ?
C20 H20 0.9300 . ?
C21 C22 1.386(7) . ?
C21 H21 0.9300 . ?
C22 C23 1.385(7) . ?
C22 H22 0.9300 . ?
C23 C24 1.396(7) . ?
C23 H23 0.9300 . ?
C24 H24 0.9300 . ?
C25 C26 1.384(7) . ?
C25 C30 1.397(7) . ?
C26 C27 1.377(7) . ?
C26 H26 0.9300 . ?
C27 C28 1.376(8) . ?
C27 H27 0.9300 . ?
C28 C29 1.355(8) . ?
C28 H28 0.9300 . ?
C29 C30 1.391(7) . ?
C29 H29 0.9300 . ?
C30 H30 0.9300 . ?
C31 C32 1.376(7) . ?
C31 C36 1.384(7) . ?
C32 C33 1.401(8) . ?
C32 H32 0.9300 . ?
C33 C34 1.355(12) . ?
C33 H33 0.9300 . ?
C34 C35 1.348(12) . ?
C34 H34 0.9300 . ?
C35 C36 1.376(8) . ?
C35 H35 0.9300 . ?
C36 H36 0.9300 . ?
C37 C38 1.389(7) . ?
C37 C42 1.395(6) . ?
C38 C39 1.397(7) . ?
C38 H38 0.9300 . ?
C39 C40 1.377(8) . ?
C39 H39 0.9300 . ?
C40 C41 1.372(8) . ?
C40 H40 0.9300 . ?
C41 C42 1.387(7) . ?
C41 H41 0.9300 . ?
C42 H42 0.9300 . ?
C43 C44 1.381(7) . ?
C43 C48 1.388(7) . ?
C44 C45 1.381(7) . ?
C44 H44 0.9300 . ?
C45 C46 1.376(8) . ?
C45 H45 0.9300 . ?
C46 C47 1.376(8) . ?
C46 H46 0.9300 . ?
C47 C48 1.387(7) . ?
C47 H47 0.9300 . ?
C48 H48 0.9300 . ?
C50 Cl53 1.66(5) . ?
C50 Cl51 1.75(5) . ?
C50 Cl52 2.24(4) . ?
C50 H50 0.9800 . ?
C50B Cl2B 1.636(18) . ?
C50B Cl3B 1.775(17) . ?
C50B Cl1B 1.826(16) . ?
C50B H50B 0.9800 . ?
C61 Cl61 1.28(4) . ?
C61 Cl63 1.67(3) . ?
C61 Cl62 1.81(3) . ?
C61 Cl64 2.00(4) . ?
C61 H61 0.9800 . ?
Cl64 C61 2.00(4) 3_665 ?
